data_8106897
loop_
_publ_author_name
'Yuan, Lin'
'Zhang, Xing-Yu'
'Yuan, Xian-You'

_publ_section_title
;
 Crystal structure of (2-(2-chlorophenyl)-5-ethyl-1,3-dioxan-5-yl)methanol
 hemihydrate, C13H17ClO3 &#x00B7; 0.5 H2O
;
_journal_issue 2
_journal_name_full 'Zeitschrift f\"ur Kristallographie - New Crystal Structures'
_journal_page_first 429
_journal_page_last 430
_journal_paper_doi 10.1515/ncrs-2015-0109
_journal_volume 231
_journal_year 2016
_chemical_formula_sum 'C26 H36 Cl2 O7'
_chemical_formula_weight 531.45
_space_group_IT_number 56
_space_group_name_Hall '-P 2ab 2ac'
_space_group_name_H-M_alt 'P c c n'
_symmetry_cell_setting orthorhombic
_symmetry_space_group_name_H-M 'P c c n'
_atom_sites_solution_hydrogens geom
_atom_sites_solution_primary direct
_atom_sites_solution_secondary difmap
_cell_angle_alpha 90.00
_cell_angle_beta 90.00
_cell_angle_gamma 90.00
_cell_formula_units_Z 4
_cell_length_a 14.2010(8)
_cell_length_b 24.4565(15)
_cell_length_c 7.8551(5)
_cell_measurement_reflns_used 9387
_cell_measurement_temperature 296(2)
_cell_measurement_theta_max 26.69
_cell_measurement_theta_min 2.87
_cell_volume 2728.1(3)
_computing_cell_refinement 'Bruker SMART'
_computing_data_collection 'Bruker SMART'
_computing_data_reduction 'Bruker SAINT'
_computing_molecular_graphics 'Bruker SHELXTL'
_computing_publication_material 'Bruker SHELXTL'
_computing_structure_refinement 'SHELXL-97 (Sheldrick, 1997)'
_computing_structure_solution 'SHELXS-97 (Sheldrick, 1990)'
_diffrn_ambient_temperature 296(2)
_diffrn_measured_fraction_theta_full 0.996
_diffrn_measured_fraction_theta_max 0.996
_diffrn_measurement_device_type 'CCD area detector'
_diffrn_measurement_method 'phi and omega scans'
_diffrn_radiation_monochromator graphite
_diffrn_radiation_source 'fine-focus sealed tube'
_diffrn_radiation_type MoK\a
_diffrn_radiation_wavelength 0.71073
_diffrn_reflns_av_R_equivalents 0.0238
_diffrn_reflns_av_sigmaI/netI 0.0144
_diffrn_reflns_limit_h_max 18
_diffrn_reflns_limit_h_min -18
_diffrn_reflns_limit_k_max 31
_diffrn_reflns_limit_k_min -31
_diffrn_reflns_limit_l_max 10
_diffrn_reflns_limit_l_min -10
_diffrn_reflns_number 28223
_diffrn_reflns_theta_full 27.48
_diffrn_reflns_theta_max 27.48
_diffrn_reflns_theta_min 1.66
_exptl_absorpt_coefficient_mu 0.279
_exptl_absorpt_correction_T_max 0.9514
_exptl_absorpt_correction_T_min 0.8846
_exptl_absorpt_correction_type multi-scan
_exptl_crystal_colour colorless
_exptl_crystal_density_diffrn 1.294
_exptl_crystal_density_method 'not measured'
_exptl_crystal_description block
_exptl_crystal_F_000 1128
_exptl_crystal_size_max 0.45
_exptl_crystal_size_mid 0.38
_exptl_crystal_size_min 0.18
_refine_diff_density_max 0.267
_refine_diff_density_min -0.225
_refine_diff_density_rms 0.051
_refine_ls_extinction_method none
_refine_ls_goodness_of_fit_ref 1.067
_refine_ls_hydrogen_treatment mixed
_refine_ls_matrix_type full
_refine_ls_number_parameters 167
_refine_ls_number_reflns 3119
_refine_ls_number_restraints 3
_refine_ls_restrained_S_all 1.066
_refine_ls_R_factor_all 0.0561
_refine_ls_R_factor_gt 0.0434
_refine_ls_shift/su_max 0.001
_refine_ls_shift/su_mean 0.000
_refine_ls_structure_factor_coef Fsqd
_refine_ls_weighting_details 'calc w=1/[\s^2^(Fo^2^)+(0.0630P)^2^+0.8939P] where P=(Fo^2^+2Fc^2^)/3'
_refine_ls_weighting_scheme calc
_refine_ls_wR_factor_gt 0.1164
_refine_ls_wR_factor_ref 0.1291
_reflns_number_gt 2485
_reflns_number_total 3119
_reflns_threshold_expression >2sigma(I)
_cod_data_source_file suppl_ncrs-2015-0109_suppl.cif
_cod_data_source_block 1
_cod_depositor_comments
;
The following automatic conversions were performed:

data item '_symmetry_cell_setting' value 'Orthorhombic' was changed
to 'orthorhombic' in accordance with the built-in table derived from
the CIF Core dictionary named 'cif_core.dic' version 2.4.5 last
updated on 2014-11-21.

Automatic conversion script
Id: cif_fix_values 8738 2021-04-28 16:35:53Z antanas 
;
_cod_original_sg_symbol_H-M Pccn
_cod_database_code 8106897

loop_
_symmetry_equiv_pos_as_xyz
'x, y, z'
'-x+1/2, -y+1/2, z'
'-x, y+1/2, -z+1/2'
'x+1/2, -y, -z+1/2'
'-x, -y, -z'
'x-1/2, y-1/2, -z'
'x, -y-1/2, z-1/2'
'-x-1/2, y, z-1/2'

loop_
_atom_site_label
_atom_site_type_symbol
_atom_site_fract_x
_atom_site_fract_y
_atom_site_fract_z
_atom_site_U_iso_or_equiv
_atom_site_adp_type
_atom_site_occupancy
_atom_site_symmetry_multiplicity
_atom_site_calc_flag
_atom_site_refinement_flags
_atom_site_disorder_assembly
_atom_site_disorder_group
Cl1 Cl 1.16020(4) 0.53938(2) 1.07988(8) 0.0725(2) Uani 1 1 d . . .
O2 O 0.92981(7) 0.63994(5) 0.88448(14) 0.0409(3) Uani 1 1 d . . .
O1 O 1.06598(8) 0.61321(5) 0.74605(14) 0.0459(3) Uani 1 1 d . . .
O3 O 0.83893(11) 0.69035(6) 0.46787(17) 0.0642(4) Uani 1 1 d . . .
H3 H 0.8188 0.7070 0.5508 0.096 Uiso 1 1 calc R . .
C6 C 1.07412(11) 0.63775(6) 1.0355(2) 0.0383(3) Uani 1 1 d . . .
C10 C 0.91743(10) 0.60975(6) 0.58678(19) 0.0361(3) Uani 1 1 d . . .
C1 C 1.14193(12) 0.60841(7) 1.1245(2) 0.0448(4) Uani 1 1 d . . .
C7 C 1.01498(11) 0.61154(6) 0.89964(19) 0.0381(3) Uani 1 1 d . . .
H7 H 1.0023 0.5734 0.9304 0.046 Uiso 1 1 calc R . .
C8 C 0.87064(11) 0.61354(7) 0.7615(2) 0.0397(4) Uani 1 1 d . . .
H8A H 0.8122 0.6338 0.7512 0.048 Uiso 1 1 calc R . .
H8B H 0.8555 0.5770 0.8011 0.048 Uiso 1 1 calc R . .
C9 C 1.01536(12) 0.58532(8) 0.6138(2) 0.0463(4) Uani 1 1 d . . .
H9A H 1.0093 0.5470 0.6435 0.056 Uiso 1 1 calc R . .
H9B H 1.0508 0.5876 0.5085 0.056 Uiso 1 1 calc R . .
C11 C 0.85711(13) 0.57183(8) 0.4761(2) 0.0481(4) Uani 1 1 d . . .
H11A H 0.8580 0.5356 0.5265 0.058 Uiso 1 1 calc R . .
H11B H 0.7926 0.5848 0.4798 0.058 Uiso 1 1 calc R . .
C4 C 1.11874(15) 0.71732(8) 1.1977(3) 0.0598(5) Uani 1 1 d . . .
H4 H 1.1115 0.7543 1.2213 0.072 Uiso 1 1 calc R . .
C13 C 0.92729(13) 0.66651(7) 0.5086(2) 0.0496(4) Uani 1 1 d . . .
H13A H 0.9602 0.6901 0.5880 0.060 Uiso 1 1 calc R . .
H13B H 0.9650 0.6640 0.4060 0.060 Uiso 1 1 calc R . .
C5 C 1.06391(14) 0.69282(7) 1.0751(2) 0.0486(4) Uani 1 1 d . . .
H5 H 1.0191 0.7135 1.0176 0.058 Uiso 1 1 calc R . .
C3 C 1.18462(15) 0.68680(9) 1.2858(3) 0.0642(6) Uani 1 1 d . . .
H3A H 1.2207 0.7032 1.3705 0.077 Uiso 1 1 calc R . .
C2 C 1.19707(14) 0.63230(9) 1.2487(3) 0.0581(5) Uani 1 1 d . . .
H2 H 1.2420 0.6118 1.3066 0.070 Uiso 1 1 calc R . .
C12 C 0.88616(17) 0.56673(10) 0.2912(3) 0.0658(5) Uani 1 1 d . . .
H12A H 0.8795 0.6015 0.2360 0.099 Uiso 1 1 calc R . .
H12B H 0.8468 0.5403 0.2355 0.099 Uiso 1 1 calc R . .
H12C H 0.9506 0.5551 0.2849 0.099 Uiso 1 1 calc R . .
O1W O 0.7500 0.7500 0.2195(2) 0.0560(5) Uani 1 2 d SD . .
H1WA H 0.718(4) 0.7635(18) 0.303(4) 0.067 Uiso 0.50 1 d PD . .
H1WB H 0.787(3) 0.7254(18) 0.263(4) 0.067 Uiso 0.50 1 d PD . .

loop_
_atom_site_aniso_label
_atom_site_aniso_U_11
_atom_site_aniso_U_22
_atom_site_aniso_U_33
_atom_site_aniso_U_23
_atom_site_aniso_U_13
_atom_site_aniso_U_12
Cl1 0.0785(4) 0.0488(3) 0.0904(4) 0.0054(2) -0.0235(3) 0.0157(2)
O2 0.0356(6) 0.0497(7) 0.0375(6) -0.0024(5) -0.0002(4) 0.0046(5)
O1 0.0323(6) 0.0658(8) 0.0394(6) -0.0064(5) -0.0006(5) 0.0027(5)
O3 0.0891(11) 0.0594(8) 0.0439(7) 0.0043(6) -0.0078(7) 0.0269(7)
C6 0.0395(8) 0.0411(8) 0.0344(8) 0.0046(6) -0.0003(6) -0.0020(6)
C10 0.0339(7) 0.0391(8) 0.0352(7) 0.0028(6) -0.0012(6) -0.0012(6)
C1 0.0430(9) 0.0458(9) 0.0457(9) 0.0074(7) -0.0030(7) -0.0016(7)
C7 0.0381(8) 0.0401(8) 0.0360(8) 0.0028(6) -0.0013(6) 0.0022(6)
C8 0.0329(7) 0.0476(9) 0.0385(8) 0.0052(6) 0.0001(6) -0.0020(6)
C9 0.0407(9) 0.0587(10) 0.0396(8) -0.0091(7) -0.0023(7) 0.0079(7)
C11 0.0477(9) 0.0502(9) 0.0464(9) -0.0014(8) -0.0071(7) -0.0052(7)
C4 0.0696(13) 0.0499(10) 0.0601(12) -0.0098(9) -0.0008(10) -0.0101(9)
C13 0.0589(11) 0.0464(9) 0.0435(9) 0.0091(7) -0.0006(8) -0.0070(8)
C5 0.0558(10) 0.0442(9) 0.0458(9) 0.0003(7) -0.0028(8) 0.0015(8)
C3 0.0665(13) 0.0730(14) 0.0530(11) -0.0039(10) -0.0118(10) -0.0245(11)
C2 0.0485(10) 0.0719(13) 0.0539(11) 0.0124(9) -0.0150(8) -0.0077(9)
C12 0.0704(13) 0.0768(14) 0.0501(11) -0.0146(10) -0.0069(10) -0.0007(11)
O1W 0.0735(13) 0.0559(11) 0.0385(9) 0.000 0.000 0.0056(9)

loop_
_atom_type_symbol
_atom_type_description
_atom_type_scat_dispersion_real
_atom_type_scat_dispersion_imag
_atom_type_scat_source
C C 0.0033 0.0016 'International Tables Vol C Tables 4.2.6.8 and 6.1.1.4'
H H 0.0000 0.0000 'International Tables Vol C Tables 4.2.6.8 and 6.1.1.4'
O O 0.0106 0.0060 'International Tables Vol C Tables 4.2.6.8 and 6.1.1.4'
Cl Cl 0.1484 0.1585 'International Tables Vol C Tables 4.2.6.8 and 6.1.1.4'

loop_
_geom_angle_atom_site_label_1
_geom_angle_atom_site_label_2
_geom_angle_atom_site_label_3
_geom_angle
_geom_angle_site_symmetry_1
_geom_angle_site_symmetry_3
C7 O2 C8 109.89(12) . .
C7 O1 C9 110.40(12) . .
C13 O3 H3 109.5 . .
C1 C6 C5 117.38(15) . .
C1 C6 C7 121.65(14) . .
C5 C6 C7 120.96(14) . .
C13 C10 C8 110.28(14) . .
C13 C10 C9 109.18(13) . .
C8 C10 C9 107.13(13) . .
C13 C10 C11 111.94(14) . .
C8 C10 C11 107.66(13) . .
C9 C10 C11 110.54(13) . .
C2 C1 C6 122.01(17) . .
C2 C1 Cl1 117.87(14) . .
C6 C1 Cl1 120.12(13) . .
O2 C7 O1 110.93(12) . .
O2 C7 C6 109.38(12) . .
O1 C7 C6 107.99(12) . .
O2 C7 H7 109.5 . .
O1 C7 H7 109.5 . .
C6 C7 H7 109.5 . .
O2 C8 C10 112.19(12) . .
O2 C8 H8A 109.2 . .
C10 C8 H8A 109.2 . .
O2 C8 H8B 109.2 . .
C10 C8 H8B 109.2 . .
H8A C8 H8B 107.9 . .
O1 C9 C10 111.74(13) . .
O1 C9 H9A 109.3 . .
C10 C9 H9A 109.3 . .
O1 C9 H9B 109.3 . .
C10 C9 H9B 109.3 . .
H9A C9 H9B 107.9 . .
C12 C11 C10 116.20(16) . .
C12 C11 H11A 108.2 . .
C10 C11 H11A 108.2 . .
C12 C11 H11B 108.2 . .
C10 C11 H11B 108.2 . .
H11A C11 H11B 107.4 . .
C5 C4 C3 119.90(19) . .
C5 C4 H4 120.1 . .
C3 C4 H4 120.1 . .
O3 C13 C10 112.55(14) . .
O3 C13 H13A 109.1 . .
C10 C13 H13A 109.1 . .
O3 C13 H13B 109.1 . .
C10 C13 H13B 109.1 . .
H13A C13 H13B 107.8 . .
C4 C5 C6 121.31(18) . .
C4 C5 H5 119.3 . .
C6 C5 H5 119.3 . .
C2 C3 C4 120.27(18) . .
C2 C3 H3A 119.9 . .
C4 C3 H3A 119.9 . .
C3 C2 C1 119.12(18) . .
C3 C2 H2 120.4 . .
C1 C2 H2 120.4 . .
C11 C12 H12A 109.5 . .
C11 C12 H12B 109.5 . .
H12A C12 H12B 109.5 . .
C11 C12 H12C 109.5 . .
H12A C12 H12C 109.5 . .
H12B C12 H12C 109.5 . .
H1WB O1W H1WA 106.7(16) . .
H1WB O1W H1WB 0(5) . .
H1WA O1W H1WB 106.7(15) . .

loop_
_geom_bond_atom_site_label_1
_geom_bond_atom_site_label_2
_geom_bond_distance
_geom_bond_site_symmetry_2
Cl1 C1 1.7437(18) .
O2 C7 1.3998(18) .
O2 C8 1.4337(19) .
O1 C7 1.4078(19) .
O1 C9 1.436(2) .
O3 C13 1.420(2) .
O3 H3 0.8200 .
C6 C1 1.390(2) .
C6 C5 1.390(2) .
C6 C7 1.502(2) .
C10 C13 1.524(2) .
C10 C8 1.528(2) .
C10 C9 1.528(2) .
C10 C11 1.533(2) .
C1 C2 1.381(3) .
C7 H7 0.9800 .
C8 H8A 0.9700 .
C8 H8B 0.9700 .
C9 H9A 0.9700 .
C9 H9B 0.9700 .
C11 C12 1.515(3) .
C11 H11A 0.9700 .
C11 H11B 0.9700 .
C4 C5 1.376(3) .
C4 C3 1.382(3) .
C4 H4 0.9300 .
C13 H13A 0.9700 .
C13 H13B 0.9700 .
C5 H5 0.9300 .
C3 C2 1.376(3) .
C3 H3A 0.9300 .
C2 H2 0.9300 .
C12 H12A 0.9600 .
C12 H12B 0.9600 .
C12 H12C 0.9600 .
O1W H1WB 0.863(10) .
O1W H1WA 0.867(10) .
O1W H1WB 0.863(10) .

loop_
_geom_hbond_atom_site_label_D
_geom_hbond_atom_site_label_H
_geom_hbond_atom_site_label_A
_geom_hbond_distance_DH
_geom_hbond_distance_HA
_geom_hbond_distance_DA
_geom_hbond_angle_DHA
_geom_hbond_site_symmetry_A
O3 H3 O1W 0.82 1.95 2.7622(19) 168.8 7_576
O1W H1WA O3 0.867(10) 1.896(15) 2.7441(18) 166(5) 2_665
O1W H1WB O3 0.863(10) 1.97(2) 2.7441(18) 148(3) .

loop_
_geom_torsion_atom_site_label_1
_geom_torsion_atom_site_label_2
_geom_torsion_atom_site_label_3
_geom_torsion_atom_site_label_4
_geom_torsion
_geom_torsion_site_symmetry_1
_geom_torsion_site_symmetry_2
_geom_torsion_site_symmetry_3
_geom_torsion_site_symmetry_4
C5 C6 C1 C2 0.5(3) . . . .
C7 C6 C1 C2 179.52(16) . . . .
C5 C6 C1 Cl1 -179.04(13) . . . .
C7 C6 C1 Cl1 0.0(2) . . . .
C8 O2 C7 O1 64.06(15) . . . .
C8 O2 C7 C6 -176.93(12) . . . .
C9 O1 C7 O2 -64.05(17) . . . .
C9 O1 C7 C6 176.09(12) . . . .
C1 C6 C7 O2 154.29(15) . . . .
C5 C6 C7 O2 -26.7(2) . . . .
C1 C6 C7 O1 -84.89(18) . . . .
C5 C6 C7 O1 94.13(18) . . . .
C7 O2 C8 C10 -58.27(16) . . . .
C13 C10 C8 O2 -68.13(16) . . . .
C9 C10 C8 O2 50.57(17) . . . .
C11 C10 C8 O2 169.48(13) . . . .
C7 O1 C9 C10 57.57(18) . . . .
C13 C10 C9 O1 69.38(18) . . . .
C8 C10 C9 O1 -50.04(18) . . . .
C11 C10 C9 O1 -167.06(14) . . . .
C13 C10 C11 C12 53.0(2) . . . .
C8 C10 C11 C12 174.33(16) . . . .
C9 C10 C11 C12 -69.0(2) . . . .
C8 C10 C13 O3 -66.92(18) . . . .
C9 C10 C13 O3 175.63(14) . . . .
C11 C10 C13 O3 52.91(19) . . . .
C3 C4 C5 C6 -0.9(3) . . . .
C1 C6 C5 C4 0.0(3) . . . .
C7 C6 C5 C4 -179.08(17) . . . .
C5 C4 C3 C2 1.5(3) . . . .
C4 C3 C2 C1 -1.0(3) . . . .
C6 C1 C2 C3 0.0(3) . . . .
Cl1 C1 C2 C3 179.57(16) . . . .
